data_4116051
loop_
_publ_author_name
'Hideki Ohtsu'
'Yuichi Shimazaki'
'Akira Odani'
'Osamu Yamauchi'
'Wasuke Mori'
'Shinobu Itoh'
'Shunichi Fukuzumi'

_publ_section_title
;
 Synthesis and Characterization of Imidazolate-Bridged Dinuclear Complexes
 as Active Site Models of Cu,Zn-SOD
;
_journal_name_full 'Journal of the American Chemical Society'
_journal_page_first 5733
_journal_page_last 5741
_journal_paper_doi 10.1021/ja994050j
_journal_volume 122
_journal_year 2000
_chemical_formula_sum 'C21 H25 Cl2 Cu N7 O8'
_chemical_formula_weight 637.92
_space_group_IT_number 14
_symmetry_cell_setting monoclinic
_symmetry_Int_Tables_number 14
_symmetry_space_group_name_Hall '-P 2yn'
_symmetry_space_group_name_H-M 'P 1 21/n 1'
_cell_angle_alpha 90
_cell_angle_beta 90.57(2)
_cell_angle_gamma 90
_cell_formula_units_Z 8
_cell_length_a 14.861(5)
_cell_length_b 10.784(5)
_cell_length_c 35.597(4)
_cell_measurement_reflns_used 25
_cell_measurement_temperature 296.2
_cell_measurement_theta_max 15.0
_cell_measurement_theta_min 13.9
_cell_volume 5705(3)
_computing_cell_refinement 'MSC/AFC Diffractometer Control'
_computing_data_collection 'MSC/AFC Diffractometer Control'
_computing_data_reduction 'teXsan Ver. 1.10'
_computing_publication_material 'teXsan Ver. 1.10'
_computing_structure_refinement 'teXsan Ver. 1.10'
_computing_structure_solution SIR88
_diffrn_measured_fraction_theta_full 0.7676
_diffrn_measured_fraction_theta_max 0.7676
_diffrn_measurement_device_type 'Rigaku AFC5R'
_diffrn_measurement_method \w-2\q
_diffrn_radiation_type 'Mo K\a'
_diffrn_radiation_wavelength 0.7107
_diffrn_reflns_av_R_equivalents 0.028
_diffrn_reflns_limit_h_max 15
_diffrn_reflns_limit_h_min -17
_diffrn_reflns_limit_k_max 11
_diffrn_reflns_limit_k_min 0
_diffrn_reflns_limit_l_max 0
_diffrn_reflns_limit_l_min -38
_diffrn_reflns_number 7925
_diffrn_reflns_theta_full 25.08
_diffrn_reflns_theta_max 25.08
_diffrn_standards_decay_% 0.64
_diffrn_standards_interval_count 150
_diffrn_standards_number 3
_exptl_absorpt_coefficient_mu 1.008
_exptl_absorpt_correction_T_max 0.998
_exptl_absorpt_correction_T_min 0.969
_exptl_absorpt_correction_type psi-scan
_exptl_absorpt_process_details '(North, Phillips & Mathews, 1968)'
_exptl_crystal_density_diffrn 1.485
_exptl_crystal_size_max 0.400
_exptl_crystal_size_mid 0.300
_exptl_crystal_size_min 0.300
_refine_diff_density_max 1.40
_refine_diff_density_min -1.77
_refine_ls_goodness_of_fit_ref 1.219
_refine_ls_hydrogen_treatment noref
_refine_ls_number_parameters 704
_refine_ls_number_reflns 2857
_refine_ls_R_factor_gt 0.0750
_refine_ls_shift/su_max 0.2925
_refine_ls_structure_factor_coef F
_refine_ls_weighting_details 'w = 1/[\s^2^(Fo) + 0.00616|Fo|^2^]'
_refine_ls_weighting_scheme calc
_refine_ls_wR_factor_ref 0.1053
_reflns_number_gt 2857
_reflns_number_total 7786
_reflns_threshold_expression F^2^>2.0\s(F^2^)
_cod_data_source_file ja994050j_3.cif
_cod_data_source_block '[Cu(MeIm(Py)2)(CH3CN)](ClO4)2_CH3CN'
_cod_original_cell_volume 5704(3)
_cod_original_formula_sum 'C21 H25 Cl2 Cu N7 O8 '
_cod_database_code 4116051

loop_
_symmetry_equiv_pos_as_xyz
x,y,z
1/2-x,1/2+y,1/2-z
-x,-y,-z
1/2+x,1/2-y,1/2+z

loop_
_atom_site_label
_atom_site_type_symbol
_atom_site_fract_x
_atom_site_fract_y
_atom_site_fract_z
_atom_site_U_iso_or_equiv
_atom_site_adp_type
_atom_site_occupancy
_atom_site_calc_flag
Cu(1) Cu 0.8762(1) -0.3120(1) 0.33464(5) 0.0606(5) Uani 1.00 d
Cu(2) Cu 0.6242(1) 0.1563(2) 0.58411(4) 0.0597(5) Uani 1.00 d
Cl(1) Cl 0.8678(4) 0.1852(5) 0.9552(2) 0.112(2) Uani 1.00 d
Cl(2) Cl 1.1227(3) -0.2723(5) 0.5510(2) 0.097(2) Uani 1.00 d
Cl(3) Cl 1.1220(2) 0.2557(4) 0.2918(1) 0.068(1) Uani 1.00 d
Cl(4) Cl 0.3887(4) -0.2632(5) 0.6998(2) 0.103(2) Uani 1.00 d
O(1) O 0.922(2) 0.157(3) 0.9274(9) 0.36(2) Uani 1.00 d
O(2) O 0.900(2) 0.167(2) 0.9903(8) 0.34(2) Uani 1.00 d
O(3) O 0.849(2) 0.302(2) 0.9579(5) 0.27(1) Uani 1.00 d
O(4) O 0.806(1) 0.109(3) 0.9475(8) 0.32(2) Uani 1.00 d
O(5) O 1.146(1) -0.315(2) 0.5164(5) 0.216(10) Uani 1.00 d
O(6) O 1.198(1) -0.313(2) 0.5750(5) 0.183(8) Uani 1.00 d
O(7) O 1.116(1) -0.149(2) 0.5533(7) 0.213(9) Uani 1.00 d
O(8) O 1.0481(8) -0.332(1) 0.5647(5) 0.162(7) Uani 1.00 d
O(9) O 1.2032(8) 0.188(1) 0.2968(4) 0.132(5) Uani 1.00 d
O(10) O 1.101(1) 0.319(2) 0.3251(4) 0.182(8) Uani 1.00 d
O(11) O 1.1267(8) 0.3405(9) 0.2621(3) 0.100(4) Uani 1.00 d
O(12) O 1.0506(9) 0.172(1) 0.2839(4) 0.139(6) Uani 1.00 d
O(13) O 0.415(2) -0.371(2) 0.7173(6) 0.25(1) Uani 1.00 d
O(14) O 0.457(1) -0.189(2) 0.6961(7) 0.27(1) Uani 1.00 d
O(15) O 0.360(2) -0.286(3) 0.6655(6) 0.30(1) Uani 1.00 d
O(16) O 0.328(2) -0.217(3) 0.7206(8) 0.29(1) Uani 1.00 d
N(1) N 0.8774(8) -0.285(2) 0.4521(3) 0.087(5) Uani 1.00 d
N(2) N 0.8710(7) -0.295(1) 0.3909(3) 0.064(4) Uani 1.00 d
N(3) N 0.8817(7) -0.1240(9) 0.3377(3) 0.054(3) Uani 1.00 d
N(4) N 0.9966(7) -0.288(1) 0.3081(3) 0.059(4) Uani 1.00 d
N(5) N 0.7596(7) -0.279(1) 0.3039(3) 0.062(4) Uani 1.00 d
N(6) N 0.8725(7) -0.498(1) 0.3333(3) 0.071(4) Uani 1.00 d
N(7) N 0.6323(8) 0.450(1) 0.6607(4) 0.074(4) Uani 1.00 d
N(8) N 0.6219(7) 0.296(1) 0.6211(3) 0.061(4) Uani 1.00 d
N(9) N 0.6168(8) 0.049(1) 0.6307(3) 0.064(4) Uani 1.00 d
N(10) N 0.5100(6) 0.065(1) 0.5703(3) 0.060(4) Uani 1.00 d
N(11) N 0.7445(7) 0.063(1) 0.5777(4) 0.065(4) Uani 1.00 d
N(12) N 0.6303(9) 0.257(1) 0.5387(4) 0.088(5) Uani 1.00 d
N(13) N 0.871(2) 0.263(2) 0.1221(8) 0.15(1) Uani 1.00 d
N(14) N 0.375(1) 0.225(2) 0.1159(6) 0.154(9) Uani 1.00 d
C(1) C 0.8765(9) -0.359(1) 0.4206(5) 0.070(5) Uani 1.00 d
C(2) C 0.8682(10) -0.167(1) 0.4383(5) 0.076(6) Uani 1.00 d
C(3) C 0.865(1) -0.174(1) 0.4031(4) 0.087(6) Uani 1.00 d
C(4) C 0.891(2) -0.327(2) 0.4915(6) 0.143(9) Uani 1.00 d
C(5) C 0.832(1) -0.084(1) 0.3715(6) 0.131(8) Uani 1.00 d
C(6) C 0.972(1) -0.086(1) 0.3359(7) 0.127(8) Uani 1.00 d
C(7) C 1.0242(9) -0.168(1) 0.3093(4) 0.077(5) Uani 1.00 d
C(8) C 1.104(1) -0.133(1) 0.2909(5) 0.084(6) Uani 1.00 d
C(9) C 1.154(1) -0.219(2) 0.2738(5) 0.094(6) Uani 1.00 d
C(10) C 1.125(1) -0.340(2) 0.2733(5) 0.096(7) Uani 1.00 d
C(11) C 1.044(1) -0.369(1) 0.2902(5) 0.084(6) Uani 1.00 d
C(12) C 0.829(1) -0.078(1) 0.3038(6) 0.117(7) Uani 1.00 d
C(13) C 0.747(1) -0.160(1) 0.2976(5) 0.086(6) Uani 1.00 d
C(14) C 0.669(1) -0.117(1) 0.2803(5) 0.089(6) Uani 1.00 d
C(15) C 0.6053(9) -0.200(2) 0.2697(4) 0.075(5) Uani 1.00 d
C(16) C 0.619(1) -0.322(2) 0.2754(4) 0.082(6) Uani 1.00 d
C(17) C 0.698(1) -0.357(1) 0.2934(4) 0.068(5) Uani 1.00 d
C(18) C 0.8716(9) -0.601(1) 0.3341(4) 0.061(5) Uani 1.00 d
C(19) C 0.8684(10) -0.732(1) 0.3386(5) 0.082(5) Uani 1.00 d
C(20) C 0.6313(9) 0.415(2) 0.6248(5) 0.075(6) Uani 1.00 d
C(21) C 0.617(1) 0.347(2) 0.6804(5) 0.096(7) Uani 1.00 d
C(22) C 0.608(1) 0.256(2) 0.6569(5) 0.101(7) Uani 1.00 d
C(23) C 0.643(2) 0.575(2) 0.6734(6) 0.135(9) Uani 1.00 d
C(24) C 0.575(2) 0.122(2) 0.6605(6) 0.16(1) Uani 1.00 d
C(25) C 0.560(2) -0.053(2) 0.6214(6) 0.150(10) Uani 1.00 d
C(26) C 0.485(1) -0.025(2) 0.5949(5) 0.087(6) Uani 1.00 d
C(27) C 0.403(1) -0.089(2) 0.5916(6) 0.113(8) Uani 1.00 d
C(28) C 0.351(1) -0.062(2) 0.5620(7) 0.106(8) Uani 1.00 d
C(29) C 0.376(1) 0.023(2) 0.5369(5) 0.104(7) Uani 1.00 d
C(30) C 0.453(1) 0.082(1) 0.5427(4) 0.078(5) Uani 1.00 d
C(31) C 0.704(1) 0.021(3) 0.6418(7) 0.20(1) Uani 1.00 d
C(32) C 0.7631(10) -0.010(2) 0.6077(5) 0.094(6) Uani 1.00 d
C(33) C 0.841(1) -0.079(2) 0.6066(6) 0.110(7) Uani 1.00 d
C(34) C 0.898(1) -0.080(2) 0.5776(7) 0.117(8) Uani 1.00 d
C(35) C 0.8777(10) -0.002(2) 0.5489(6) 0.105(7) Uani 1.00 d
C(36) C 0.801(1) 0.061(2) 0.5491(4) 0.093(6) Uani 1.00 d
C(37) C 0.6295(9) 0.313(1) 0.5132(4) 0.066(5) Uani 1.00 d
C(38) C 0.629(1) 0.390(2) 0.4783(4) 0.087(6) Uani 1.00 d
C(39) C 0.881(2) 0.171(3) 0.1154(8) 0.114(9) Uani 1.00 d
C(40) C 0.888(2) 0.043(4) 0.1087(9) 0.22(2) Uani 1.00 d
C(41) C 0.377(1) 0.130(3) 0.1036(7) 0.132(10) Uani 1.00 d
C(42) C 0.377(1) 0.014(3) 0.089(1) 0.28(2) Uani 1.00 d

loop_
_atom_site_aniso_label
_atom_site_aniso_U_11
_atom_site_aniso_U_22
_atom_site_aniso_U_33
_atom_site_aniso_U_12
_atom_site_aniso_U_13
_atom_site_aniso_U_23
Cu(1) 0.072(1) 0.0378(9) 0.072(1) -0.0023(8) 0.0032(9) -0.0041(8)
Cu(2) 0.070(1) 0.060(1) 0.0489(10) -0.0046(8) 0.0012(8) 0.0083(8)
Cl(1) 0.130(4) 0.080(4) 0.125(4) -0.011(3) -0.016(4) -0.004(3)
Cl(2) 0.075(3) 0.098(4) 0.117(4) -0.012(3) 0.025(3) -0.004(3)
Cl(3) 0.065(2) 0.072(3) 0.067(3) 0.002(2) 0.000(2) 0.002(2)
Cl(4) 0.118(4) 0.102(4) 0.089(4) -0.015(3) 0.018(3) 0.015(3)
O(1) 0.35(4) 0.37(4) 0.37(4) -0.04(3) 0.13(3) -0.24(3)
O(2) 0.62(5) 0.19(2) 0.20(2) -0.05(3) -0.11(3) -0.01(2)
O(3) 0.54(4) 0.12(2) 0.15(2) 0.06(2) 0.02(2) 0.01(1)
O(4) 0.14(2) 0.43(4) 0.40(4) -0.05(2) -0.02(2) -0.26(3)
O(5) 0.22(2) 0.31(3) 0.12(1) 0.05(2) 0.05(1) -0.02(2)
O(6) 0.14(1) 0.26(2) 0.15(1) -0.01(1) 0.00(1) 0.03(1)
O(7) 0.14(1) 0.09(1) 0.41(3) -0.01(1) 0.06(2) 0.01(1)
O(8) 0.073(8) 0.16(1) 0.26(2) -0.024(9) 0.008(9) 0.05(1)
O(9) 0.089(8) 0.13(1) 0.17(1) 0.026(8) 0.019(8) 0.056(10)
O(10) 0.29(2) 0.17(2) 0.088(10) 0.02(1) 0.02(1) -0.02(1)
O(11) 0.122(9) 0.070(7) 0.107(8) 0.018(6) 0.018(7) 0.030(6)
O(12) 0.12(1) 0.11(1) 0.18(1) -0.028(9) -0.045(9) 0.043(10)
O(13) 0.41(3) 0.11(1) 0.23(2) -0.04(2) 0.04(2) 0.04(2)
O(14) 0.21(2) 0.27(3) 0.34(3) -0.12(2) -0.01(2) 0.15(2)
O(15) 0.30(3) 0.49(5) 0.12(2) -0.11(3) -0.05(2) 0.07(2)
O(16) 0.31(3) 0.29(3) 0.29(3) 0.05(2) 0.19(3) 0.02(2)
N(1) 0.091(9) 0.12(1) 0.047(8) 0.004(9) -0.012(6) 0.015(9)
N(2) 0.076(8) 0.060(8) 0.056(7) -0.007(6) 0.005(6) 0.017(7)
N(3) 0.069(7) 0.031(6) 0.061(7) 0.004(5) 0.010(6) -0.002(5)
N(4) 0.063(7) 0.048(7) 0.067(7) 0.008(6) 0.007(6) -0.001(6)
N(5) 0.070(7) 0.045(7) 0.071(8) 0.000(6) 0.000(6) -0.016(6)
N(6) 0.071(8) 0.053(8) 0.088(9) 0.014(7) -0.001(6) -0.001(7)
N(7) 0.082(8) 0.066(9) 0.074(9) -0.016(7) -0.001(7) -0.034(8)
N(8) 0.080(8) 0.053(8) 0.051(7) 0.000(6) -0.001(6) -0.005(6)
N(9) 0.082(8) 0.048(7) 0.061(7) 0.007(6) -0.001(6) 0.013(6)
N(10) 0.040(6) 0.065(8) 0.075(8) 0.000(5) 0.000(6) 0.004(7)
N(11) 0.055(7) 0.065(8) 0.074(8) -0.006(6) -0.005(6) -0.004(7)
N(12) 0.10(1) 0.09(1) 0.073(10) -0.001(8) 0.012(8) 0.024(8)
N(13) 0.11(2) 0.19(2) 0.15(2) 0.00(2) 0.02(1) 0.04(2)
N(14) 0.18(2) 0.13(2) 0.15(2) 0.03(2) -0.06(1) -0.01(1)
C(1) 0.071(10) 0.065(10) 0.08(1) 0.008(8) 0.012(8) 0.004(9)
C(2) 0.09(1) 0.06(1) 0.08(1) -0.005(8) -0.007(9) 0.010(9)
C(3) 0.17(2) 0.037(9) 0.050(10) 0.009(9) -0.001(10) 0.025(8)
C(4) 0.20(2) 0.11(2) 0.11(2) 0.00(2) -0.01(2) -0.02(1)
C(5) 0.17(2) 0.04(1) 0.18(2) 0.00(1) 0.05(2) -0.03(1)
C(6) 0.08(1) 0.034(9) 0.27(3) 0.005(8) 0.05(1) 0.01(1)
C(7) 0.065(9) 0.06(1) 0.11(1) 0.009(8) -0.004(9) -0.002(9)
C(8) 0.070(10) 0.07(1) 0.11(1) 0.006(9) 0.027(9) 0.036(10)
C(9) 0.07(1) 0.11(2) 0.11(1) 0.01(1) 0.016(9) 0.03(1)
C(10) 0.13(1) 0.08(1) 0.08(1) 0.00(1) 0.03(1) -0.001(10)
C(11) 0.08(1) 0.056(10) 0.11(1) -0.009(9) 0.02(1) -0.003(9)
C(12) 0.15(2) 0.044(10) 0.16(2) 0.01(1) -0.03(1) 0.03(1)
C(13) 0.07(1) 0.05(1) 0.13(1) 0.002(9) -0.003(10) -0.018(10)
C(14) 0.10(1) 0.055(10) 0.11(1) 0.023(10) 0.00(1) -0.007(9)
C(15) 0.063(9) 0.09(1) 0.08(1) -0.009(10) -0.019(8) -0.010(9)
C(16) 0.08(1) 0.09(1) 0.08(1) 0.005(10) -0.003(9) -0.014(10)
C(17) 0.09(1) 0.044(8) 0.069(9) 0.005(8) -0.010(8) -0.009(7)
C(18) 0.077(10) 0.042(9) 0.066(9) 0.018(8) 0.006(7) 0.004(7)
C(19) 0.09(1) 0.032(8) 0.13(1) 0.000(8) 0.011(10) 0.010(8)
C(20) 0.066(10) 0.06(1) 0.10(1) -0.013(8) 0.001(8) -0.004(9)
C(21) 0.10(1) 0.11(2) 0.08(1) -0.02(1) -0.026(10) 0.01(1)
C(22) 0.18(2) 0.07(1) 0.05(1) 0.02(1) 0.01(1) 0.002(9)
C(23) 0.17(2) 0.11(2) 0.12(2) 0.03(1) -0.02(1) -0.04(1)
C(24) 0.29(3) 0.08(2) 0.12(2) 0.02(2) 0.05(2) 0.02(1)
C(25) 0.18(2) 0.14(2) 0.13(2) -0.09(2) -0.04(2) 0.09(2)
C(26) 0.08(1) 0.09(1) 0.09(1) -0.02(1) -0.015(9) 0.00(1)
C(27) 0.10(1) 0.08(1) 0.17(2) -0.04(1) 0.04(1) -0.01(1)
C(28) 0.047(10) 0.12(2) 0.15(2) -0.02(1) -0.02(1) -0.06(2)
C(29) 0.09(1) 0.12(2) 0.10(1) -0.04(1) 0.00(1) -0.03(1)
C(30) 0.07(1) 0.09(1) 0.07(1) -0.028(9) -0.002(8) -0.013(9)
C(31) 0.09(1) 0.32(4) 0.19(2) 0.05(2) 0.02(2) 0.19(2)
C(32) 0.06(1) 0.14(2) 0.09(1) 0.00(1) -0.012(9) 0.03(1)
C(33) 0.07(1) 0.13(2) 0.13(2) 0.03(1) -0.03(1) -0.01(1)
C(34) 0.10(2) 0.12(2) 0.13(2) 0.05(1) -0.03(1) -0.07(1)
C(35) 0.040(9) 0.14(2) 0.13(2) 0.02(1) -0.002(9) -0.06(1)
C(36) 0.09(1) 0.12(2) 0.07(1) -0.01(1) -0.009(9) -0.01(1)
C(37) 0.062(9) 0.07(1) 0.06(1) 0.011(8) -0.003(8) -0.013(9)
C(38) 0.10(1) 0.09(1) 0.07(1) 0.009(10) 0.017(9) 0.023(9)
C(39) 0.09(2) 0.15(3) 0.10(2) -0.01(2) 0.02(1) -0.02(2)
C(40) 0.17(3) 0.25(4) 0.23(3) -0.08(3) 0.03(2) -0.13(3)
C(41) 0.10(2) 0.14(2) 0.15(2) 0.04(2) -0.05(1) -0.06(2)
C(42) 0.07(1) 0.29(4) 0.48(6) 0.06(2) -0.03(2) -0.24(4)

loop_
_atom_type_symbol
_atom_type_description
_atom_type_scat_dispersion_real
_atom_type_scat_dispersion_imag
_atom_type_scat_source
C C 0.003 0.002
;International Tables for Crystallography
(1992, Vol. C, Tables 4.2.6.8 and 6.1.1.1)
;
H H 0.000 0.000
;International Tables for Crystallography
(1992, Vol. C, Table 6.1.1.2)
;
O O 0.011 0.006
;International Tables for Crystallography
(1992, Vol. C, Tables 4.2.6.8 and 6.1.1.1)
;
N N 0.006 0.003
;International Tables for Crystallography
(1992, Vol. C, Tables 4.2.6.8 and 6.1.1.1)
;
Cu Cu 0.320 1.265
;International Tables for Crystallography
(1992, Vol. C, Tables 4.2.6.8 and 6.1.1.1)
;
Cl Cl 0.148 0.159
;International Tables for Crystallography
(1992, Vol. C, Tables 4.2.6.8 and 6.1.1.1)
;

loop_
_geom_angle_atom_site_label_1
_geom_angle_atom_site_label_2
_geom_angle_atom_site_label_3
_geom_angle
_geom_angle_site_symmetry_2
_geom_angle_site_symmetry_3
_geom_angle_publ_flag
N(2) Cu(1) N(3) 81.4(7) 1_555 1_555 yes
N(2) Cu(1) N(4) 119.8(6) 1_555 1_555 yes
N(2) Cu(1) N(5) 117.2(6) 1_555 1_555 yes
N(2) Cu(1) N(6) 96.3(8) 1_555 1_555 yes
N(3) Cu(1) N(4) 82.3(6) 1_555 1_555 yes
N(3) Cu(1) N(5) 83.3(6) 1_555 1_555 yes
N(3) Cu(1) N(6) 177.6(7) 1_555 1_555 yes
N(4) Cu(1) N(5) 117.7(6) 1_555 1_555 yes
N(4) Cu(1) N(6) 98.6(7) 1_555 1_555 yes
N(5) Cu(1) N(6) 98.3(7) 1_555 1_555 yes
N(8) Cu(2) N(9) 83.3(7) 1_555 1_555 yes
N(8) Cu(2) N(10) 120.4(6) 1_555 1_555 yes
N(8) Cu(2) N(11) 117.1(7) 1_555 1_555 yes
N(8) Cu(2) N(12) 97.4(8) 1_555 1_555 yes
N(9) Cu(2) N(10) 82.7(7) 1_555 1_555 yes
N(9) Cu(2) N(11) 81.5(7) 1_555 1_555 yes
N(9) Cu(2) N(12) 179.2(8) 1_555 1_555 yes
N(10) Cu(2) N(11) 117.5(6) 1_555 1_555 yes
N(10) Cu(2) N(12) 96.6(8) 1_555 1_555 yes
N(11) Cu(2) N(12) 98.5(8) 1_555 1_555 yes
O(1) Cl(1) O(2) 112(2) 1_555 1_555 yes
O(1) Cl(1) O(3) 103(2) 1_555 1_555 yes
O(1) Cl(1) O(4) 104(2) 1_555 1_555 yes
O(2) Cl(1) O(3) 102(2) 1_555 1_555 yes
O(2) Cl(1) O(4) 116(2) 1_555 1_555 yes
O(3) Cl(1) O(4) 116(2) 1_555 1_555 yes
O(5) Cl(2) O(6) 104(1) 1_555 1_555 yes
O(5) Cl(2) O(7) 109(2) 1_555 1_555 yes
O(5) Cl(2) O(8) 116(1) 1_555 1_555 yes
O(6) Cl(2) O(7) 108(1) 1_555 1_555 yes
O(6) Cl(2) O(8) 105(1) 1_555 1_555 yes
O(7) Cl(2) O(8) 111(1) 1_555 1_555 yes
O(9) Cl(3) O(10) 110(1) 1_555 1_555 yes
O(9) Cl(3) O(11) 110(1) 1_555 1_555 yes
O(9) Cl(3) O(12) 110(1) 1_555 1_555 yes
O(10) Cl(3) O(11) 110(1) 1_555 1_555 yes
O(10) Cl(3) O(12) 104(1) 1_555 1_555 yes
O(11) Cl(3) O(12) 110(1) 1_555 1_555 yes
O(13) Cl(4) O(14) 111(2) 1_555 1_555 yes
O(13) Cl(4) O(15) 109(2) 1_555 1_555 yes
O(13) Cl(4) O(16) 102(2) 1_555 1_555 yes
O(14) Cl(4) O(15) 102(2) 1_555 1_555 yes
O(14) Cl(4) O(16) 114(2) 1_555 1_555 yes
O(15) Cl(4) O(16) 116(2) 1_555 1_555 yes
C(1) N(1) C(2) 107(1) 1_555 1_555 yes
C(1) N(1) C(4) 128(2) 1_555 1_555 yes
C(2) N(1) C(4) 123(2) 1_555 1_555 yes
Cu(1) N(2) C(1) 139(1) 1_555 1_555 yes
Cu(1) N(2) C(3) 113(1) 1_555 1_555 yes
C(1) N(2) C(3) 106(1) 1_555 1_555 yes
Cu(1) N(3) C(5) 110(1) 1_555 1_555 yes
Cu(1) N(3) C(6) 106(1) 1_555 1_555 yes
Cu(1) N(3) C(12) 105(1) 1_555 1_555 yes
C(5) N(3) C(6) 115(1) 1_555 1_555 yes
C(5) N(3) C(12) 109(1) 1_555 1_555 yes
C(6) N(3) C(12) 108(1) 1_555 1_555 yes
Cu(1) N(4) C(7) 111(1) 1_555 1_555 yes
Cu(1) N(4) C(11) 127(1) 1_555 1_555 yes
C(7) N(4) C(11) 120(1) 1_555 1_555 yes
Cu(1) N(5) C(13) 114(1) 1_555 1_555 yes
Cu(1) N(5) C(17) 131(1) 1_555 1_555 yes
C(13) N(5) C(17) 113(1) 1_555 1_555 yes
Cu(1) N(6) C(18) 177(2) 1_555 1_555 yes
C(20) N(7) C(21) 102(2) 1_555 1_555 yes
C(20) N(7) C(23) 127(2) 1_555 1_555 yes
C(21) N(7) C(23) 130(2) 1_555 1_555 yes
Cu(2) N(8) C(20) 144(1) 1_555 1_555 yes
Cu(2) N(8) C(22) 111(1) 1_555 1_555 yes
C(20) N(8) C(22) 103(1) 1_555 1_555 yes
Cu(2) N(9) C(24) 105(1) 1_555 1_555 yes
Cu(2) N(9) C(25) 105(1) 1_555 1_555 yes
Cu(2) N(9) C(31) 107(1) 1_555 1_555 yes
C(24) N(9) C(25) 106(2) 1_555 1_555 yes
C(24) N(9) C(31) 110(2) 1_555 1_555 yes
C(25) N(9) C(31) 119(2) 1_555 1_555 yes
Cu(2) N(10) C(26) 114(1) 1_555 1_555 yes
Cu(2) N(10) C(30) 129(1) 1_555 1_555 yes
C(26) N(10) C(30) 116(2) 1_555 1_555 yes
Cu(2) N(11) C(32) 110(1) 1_555 1_555 yes
Cu(2) N(11) C(36) 129(1) 1_555 1_555 yes
C(32) N(11) C(36) 119(1) 1_555 1_555 yes
Cu(2) N(12) C(37) 177(2) 1_555 1_555 yes
N(1) C(1) N(2) 109(2) 1_555 1_555 yes
N(1) C(2) C(3) 106(2) 1_555 1_555 yes
N(2) C(3) C(2) 110(1) 1_555 1_555 yes
N(2) C(3) C(5) 114(2) 1_555 1_555 yes
C(2) C(3) C(5) 134(2) 1_555 1_555 yes
N(3) C(5) C(3) 105(1) 1_555 1_555 yes
N(3) C(6) C(7) 112(1) 1_555 1_555 yes
N(4) C(7) C(6) 115(1) 1_555 1_555 yes
N(4) C(7) C(8) 121(1) 1_555 1_555 yes
C(6) C(7) C(8) 122(2) 1_555 1_555 yes
C(7) C(8) C(9) 118(2) 1_555 1_555 yes
C(8) C(9) C(10) 117(2) 1_555 1_555 yes
C(9) C(10) C(11) 119(2) 1_555 1_555 yes
N(4) C(11) C(10) 122(2) 1_555 1_555 yes
N(3) C(12) C(13) 108(1) 1_555 1_555 yes
N(5) C(13) C(12) 112(2) 1_555 1_555 yes
N(5) C(13) C(14) 123(2) 1_555 1_555 yes
C(12) C(13) C(14) 123(2) 1_555 1_555 yes
C(13) C(14) C(15) 117(2) 1_555 1_555 yes
C(14) C(15) C(16) 120(2) 1_555 1_555 yes
C(15) C(16) C(17) 120(2) 1_555 1_555 yes
N(5) C(17) C(16) 123(1) 1_555 1_555 yes
N(6) C(18) C(19) 174(2) 1_555 1_555 yes
N(7) C(20) N(8) 114(2) 1_555 1_555 yes
N(7) C(21) C(22) 107(2) 1_555 1_555 yes
N(8) C(22) C(21) 113(2) 1_555 1_555 yes
N(8) C(22) C(24) 117(2) 1_555 1_555 yes
C(21) C(22) C(24) 127(2) 1_555 1_555 yes
N(9) C(24) C(22) 108(2) 1_555 1_555 yes
N(9) C(25) C(26) 119(2) 1_555 1_555 yes
N(10) C(26) C(25) 111(2) 1_555 1_555 yes
N(10) C(26) C(27) 120(2) 1_555 1_555 yes
C(25) C(26) C(27) 126(2) 1_555 1_555 yes
C(26) C(27) C(28) 124(2) 1_555 1_555 yes
C(27) C(28) C(29) 115(2) 1_555 1_555 yes
C(28) C(29) C(30) 117(2) 1_555 1_555 yes
N(10) C(30) C(29) 124(2) 1_555 1_555 yes
N(9) C(31) C(32) 113(2) 1_555 1_555 yes
N(11) C(32) C(31) 115(2) 1_555 1_555 yes
N(11) C(32) C(33) 115(2) 1_555 1_555 yes
C(31) C(32) C(33) 127(2) 1_555 1_555 yes
C(32) C(33) C(34) 125(2) 1_555 1_555 yes
C(33) C(34) C(35) 115(2) 1_555 1_555 yes
C(34) C(35) C(36) 119(2) 1_555 1_555 yes
N(11) C(36) C(35) 123(2) 1_555 1_555 yes
N(12) C(37) C(38) 176(2) 1_555 1_555 yes
N(13) C(39) C(40) 176(4) 1_555 1_555 yes
N(14) C(41) C(42) 175(4) 1_555 1_555 yes

loop_
_geom_bond_atom_site_label_1
_geom_bond_atom_site_label_2
_geom_bond_distance
_geom_bond_publ_flag
Cu(1) N(2) 2.01(1) yes
Cu(1) N(3) 2.032(10) yes
Cu(1) N(4) 2.05(1) yes
Cu(1) N(5) 2.07(1) yes
Cu(1) N(6) 2.00(1) yes
Cu(2) N(8) 2.00(1) yes
Cu(2) N(9) 2.03(1) yes
Cu(2) N(10) 2.02(1) yes
Cu(2) N(11) 2.06(1) yes
Cu(2) N(12) 1.95(1) yes
Cl(1) O(1) 1.32(3) yes
Cl(1) O(2) 1.35(2) yes
Cl(1) O(3) 1.29(2) yes
Cl(1) O(4) 1.26(2) yes
Cl(2) O(5) 1.36(2) yes
Cl(2) O(6) 1.47(2) yes
Cl(2) O(7) 1.34(2) yes
Cl(2) O(8) 1.38(1) yes
Cl(3) O(9) 1.42(1) yes
Cl(3) O(10) 1.40(1) yes
Cl(3) O(11) 1.40(1) yes
Cl(3) O(12) 1.42(1) yes
Cl(4) O(13) 1.38(2) yes
Cl(4) O(14) 1.30(2) yes
Cl(4) O(15) 1.31(2) yes
Cl(4) O(16) 1.28(2) yes
N(1) C(1) 1.38(2) yes
N(1) C(2) 1.37(2) yes
N(1) C(4) 1.49(2) yes
N(2) C(1) 1.27(2) yes
N(2) C(3) 1.37(2) yes
N(3) C(5) 1.49(2) yes
N(3) C(6) 1.41(2) yes
N(3) C(12) 1.51(2) yes
N(4) C(7) 1.36(2) yes
N(4) C(11) 1.30(2) yes
N(5) C(13) 1.32(2) yes
N(5) C(17) 1.30(2) yes
N(6) C(18) 1.11(1) yes
N(7) C(20) 1.33(2) yes
N(7) C(21) 1.33(2) yes
N(7) C(23) 1.43(2) yes
N(8) C(20) 1.29(2) yes
N(8) C(22) 1.36(2) yes
N(9) C(24) 1.47(2) yes
N(9) C(25) 1.42(2) yes
N(9) C(31) 1.38(2) yes
N(10) C(26) 1.36(2) yes
N(10) C(30) 1.31(2) yes
N(11) C(32) 1.35(2) yes
N(11) C(36) 1.33(2) yes
N(12) C(37) 1.09(2) yes
N(13) C(39) 1.03(3) yes
N(14) C(41) 1.12(2) yes
C(2) C(3) 1.26(2) yes
C(3) C(5) 1.56(2) yes
C(6) C(7) 1.51(2) yes
C(7) C(8) 1.41(2) yes
C(8) C(9) 1.34(2) yes
C(9) C(10) 1.38(2) yes
C(10) C(11) 1.38(2) yes
C(12) C(13) 1.52(2) yes
C(13) C(14) 1.39(2) yes
C(14) C(15) 1.35(2) yes
C(15) C(16) 1.34(2) yes
C(16) C(17) 1.38(2) yes
C(18) C(19) 1.43(2) yes
C(21) C(22) 1.30(2) yes
C(22) C(24) 1.54(3) yes
C(25) C(26) 1.49(2) yes
C(26) C(27) 1.39(2) yes
C(27) C(28) 1.33(3) yes
C(28) C(29) 1.33(3) yes
C(29) C(30) 1.31(2) yes
C(31) C(32) 1.55(3) yes
C(32) C(33) 1.38(2) yes
C(33) C(34) 1.34(3) yes
C(34) C(35) 1.36(3) yes
C(35) C(36) 1.33(2) yes
C(37) C(38) 1.49(2) yes
C(39) C(40) 1.41(4) yes
C(41) C(42) 1.34(3) yes
